data_1514886
loop_
_publ_author_name
'Alsarraf, J\'erome'
'Robert, Fr\'ed\'eric'
'Cramail, Henri'
'Landais, Yannick'

_publ_section_title
;
 Latent catalysts based on guanidine templates for polyurethane synthesis
;
_journal_issue 4
_journal_name_full 'Polymer Chemistry'
_journal_page_first 904
_journal_paper_doi 10.1039/c2py21006a
_journal_volume 4
_journal_year 2013
_chemical_formula_sum 'C24 H29 N5 O2'
_chemical_formula_weight 419.52
_chemical_name_systematic
;
?
;
_space_group_IT_number 61
_symmetry_cell_setting orthorhombic
_symmetry_space_group_name_Hall '-P 2ac 2ab'
_symmetry_space_group_name_H-M 'P b c a'
_atom_sites_solution_hydrogens geom
_atom_sites_solution_primary direct
_atom_sites_solution_secondary difmap
_audit_creation_method SHELXL-97
_cell_angle_alpha 90.00
_cell_angle_beta 90.00
_cell_angle_gamma 90.00
_cell_formula_units_Z 8
_cell_length_a 12.5135(7)
_cell_length_b 8.2914(4)
_cell_length_c 41.841(2)
_cell_measurement_temperature 200
_cell_volume 4341.2(4)
_computing_structure_refinement 'SHELXL-97 (Sheldrick, 1997)'
_computing_structure_solution 'SUPERFLIP (Palatinus, 2007)'
_diffrn_ambient_temperature 200
_diffrn_measured_fraction_theta_full 0.918
_diffrn_measured_fraction_theta_max 0.918
_diffrn_measurement_device_type 'four circle'
_diffrn_measurement_method 'omega scans'
_diffrn_radiation_monochromator 'Helios optics'
_diffrn_radiation_source 'rotating anode'
_diffrn_radiation_type CuK\a
_diffrn_radiation_wavelength 1.54178
_diffrn_reflns_av_R_equivalents 0.0506
_diffrn_reflns_av_sigmaI/netI 0.0415
_diffrn_reflns_limit_h_max 8
_diffrn_reflns_limit_h_min -11
_diffrn_reflns_limit_k_max 7
_diffrn_reflns_limit_k_min -7
_diffrn_reflns_limit_l_max 39
_diffrn_reflns_limit_l_min -39
_diffrn_reflns_number 27580
_diffrn_reflns_theta_full 47.34
_diffrn_reflns_theta_max 47.34
_diffrn_reflns_theta_min 2.11
_exptl_absorpt_coefficient_mu 0.673
_exptl_absorpt_correction_type none
_exptl_crystal_colour colorless
_exptl_crystal_density_diffrn 1.284
_exptl_crystal_density_method 'not measured'
_exptl_crystal_F_000 1792
_exptl_crystal_size_max 0.1
_exptl_crystal_size_mid 0.02
_exptl_crystal_size_min 0.02
_refine_diff_density_max 0.195
_refine_diff_density_min -0.181
_refine_diff_density_rms 0.048
_refine_ls_extinction_coef 0.00012(6)
_refine_ls_extinction_expression Fc^*^=kFc[1+0.001xFc^2^\l^3^/sin(2\q)]^-1/4^
_refine_ls_extinction_method SHELXL
_refine_ls_goodness_of_fit_ref 1.266
_refine_ls_hydrogen_treatment constr
_refine_ls_matrix_type full
_refine_ls_number_parameters 281
_refine_ls_number_reflns 1803
_refine_ls_number_restraints 0
_refine_ls_restrained_S_all 1.266
_refine_ls_R_factor_all 0.0751
_refine_ls_R_factor_gt 0.0573
_refine_ls_shift/su_max 0.000
_refine_ls_shift/su_mean 0.000
_refine_ls_structure_factor_coef Fsqd
_refine_ls_weighting_details 'calc w=1/[\s^2^(Fo^2^)+(0.0624P)^2^+9.9879P] where P=(Fo^2^+2Fc^2^)/3'
_refine_ls_weighting_scheme calc
_refine_ls_wR_factor_gt 0.1516
_refine_ls_wR_factor_ref 0.1697
_reflns_number_gt 1507
_reflns_number_total 1803
_reflns_threshold_expression >2sigma(I)
_cod_data_source_file c2py21006a.txt
_cod_data_source_block fr_04_12_09
_cod_original_sg_symbol_H-M Pbca
_cod_database_code 1514886

loop_
_symmetry_equiv_pos_as_xyz
'x, y, z'
'x+1/2, -y+1/2, -z'
'-x, y+1/2, -z+1/2'
'-x+1/2, -y, z+1/2'
'-x, -y, -z'
'-x-1/2, y-1/2, z'
'x, -y-1/2, z-1/2'
'x-1/2, y, -z-1/2'

loop_
_atom_site_label
_atom_site_type_symbol
_atom_site_fract_x
_atom_site_fract_y
_atom_site_fract_z
_atom_site_U_iso_or_equiv
_atom_site_adp_type
_atom_site_occupancy
_atom_site_symmetry_multiplicity
_atom_site_calc_flag
_atom_site_refinement_flags
O1 O 0.1720(3) 0.9942(4) 0.06298(9) 0.0392(11) Uani 1 1 d .
O2 O 0.0043(3) 0.6089(5) 0.12076(9) 0.0447(12) Uani 1 1 d .
N1 N 0.0660(3) 1.0739(5) 0.10399(10) 0.0269(12) Uani 1 1 d .
N2 N -0.0058(4) 0.8689(5) 0.13731(10) 0.0299(12) Uani 1 1 d .
N3 N 0.0707(4) 0.8044(5) 0.08818(10) 0.0277(12) Uani 1 1 d .
N4 N -0.1239(4) 1.0763(6) 0.12018(10) 0.0363(13) Uani 1 1 d .
N5 N 0.0157(4) 1.1300(5) 0.15790(10) 0.0289(13) Uani 1 1 d .
C1 C 0.1864(5) 1.2369(7) 0.13600(13) 0.0424(17) Uani 1 1 d .
H1A H 0.1933 1.3475 0.1433 0.051 Uiso 1 1 calc R
H1B H 0.2573 1.1951 0.1317 0.051 Uiso 1 1 calc R
C2 C 0.1189(5) 1.2309(7) 0.10584(13) 0.0372(16) Uani 1 1 d .
H2A H 0.0659 1.3162 0.1063 0.045 Uiso 1 1 calc R
H2B H 0.1639 1.2466 0.0872 0.045 Uiso 1 1 calc R
C3 C -0.1507(5) 1.0174(8) 0.08829(13) 0.0505(19) Uani 1 1 d .
H3A H -0.2240 1.0420 0.0836 0.076 Uiso 1 1 calc R
H3B H -0.1402 0.9028 0.0875 0.076 Uiso 1 1 calc R
H3C H -0.1054 1.0687 0.0728 0.076 Uiso 1 1 calc R
C4 C 0.0939(5) 0.6838(7) 0.06350(13) 0.0363(16) Uani 1 1 d .
H4A H 0.1120 0.5820 0.0736 0.044 Uiso 1 1 calc R
H4B H 0.1549 0.7186 0.0510 0.044 Uiso 1 1 calc R
C5 C -0.0595(5) 0.8189(7) 0.16692(13) 0.0372(16) Uani 1 1 d .
H5A H -0.0926 0.7146 0.1635 0.045 Uiso 1 1 calc R
H5B H -0.1158 0.8955 0.1717 0.045 Uiso 1 1 calc R
C6 C -0.1658(5) 1.2371(8) 0.12540(15) 0.0496(19) Uani 1 1 d .
H6A H -0.2414 1.2392 0.1203 0.059 Uiso 1 1 calc R
H6B H -0.1297 1.3128 0.1114 0.059 Uiso 1 1 calc R
C7 C -0.0323(5) 1.2844(7) 0.16647(14) 0.0425(18) Uani 1 1 d .
H7A H 0.0022 1.3699 0.1545 0.051 Uiso 1 1 calc R
H7B H -0.0207 1.3049 0.1890 0.051 Uiso 1 1 calc R
C8 C 0.0928(5) 0.6903(8) 0.19688(14) 0.0452(18) Uani 1 1 d .
H8 H 0.0996 0.6165 0.1803 0.054 Uiso 1 1 calc R
C9 C -0.0011(5) 0.6604(7) 0.04183(13) 0.0305(15) Uani 1 1 d .
C10 C -0.0625(5) 0.5237(8) 0.04379(13) 0.0411(17) Uani 1 1 d .
H10 H -0.0455 0.4456 0.0589 0.049 Uiso 1 1 calc R
C11 C -0.0133(5) 1.0445(7) 0.12920(12) 0.0298(15) Uani 1 1 d .
C12 C 0.1313(5) 1.1341(7) 0.16185(13) 0.0357(16) Uani 1 1 d .
H12A H 0.1590 1.0250 0.1609 0.043 Uiso 1 1 calc R
H12B H 0.1483 1.1779 0.1827 0.043 Uiso 1 1 calc R
C13 C 0.0143(5) 0.8075(8) 0.19530(13) 0.0354(16) Uani 1 1 d .
C14 C -0.1494(5) 1.2861(8) 0.15967(14) 0.0489(19) Uani 1 1 d .
H14A H -0.1781 1.3933 0.1632 0.059 Uiso 1 1 calc R
H14B H -0.1862 1.2116 0.1738 0.059 Uiso 1 1 calc R
C15 C -0.0283(5) 0.7752(7) 0.01942(14) 0.0450(18) Uani 1 1 d .
H15 H 0.0126 0.8685 0.0177 0.054 Uiso 1 1 calc R
C16 C 0.1611(5) 0.6813(9) 0.22272(17) 0.056(2) Uani 1 1 d .
H16 H 0.2126 0.6006 0.2235 0.067 Uiso 1 1 calc R
C17 C -0.1153(6) 0.7540(10) -0.00048(15) 0.0532(19) Uani 1 1 d .
H17 H -0.1332 0.8331 -0.0153 0.064 Uiso 1 1 calc R
C18 C -0.1489(6) 0.4990(9) 0.02388(15) 0.055(2) Uani 1 1 d .
H18 H -0.1889 0.4048 0.0253 0.066 Uiso 1 1 calc R
C19 C 0.0061(6) 0.9141(8) 0.22050(16) 0.0533(19) Uani 1 1 d .
H19 H -0.0474 0.9919 0.2202 0.064 Uiso 1 1 calc R
C20 C 0.0205(5) 0.7524(9) 0.11597(14) 0.0323(16) Uani 1 1 d .
C21 C -0.1752(6) 0.6163(11) 0.00170(15) 0.054(2) Uani 1 1 d .
H21 H -0.2336 0.6015 -0.0117 0.064 Uiso 1 1 calc R
C22 C 0.0747(7) 0.9087(10) 0.24602(17) 0.066(2) Uani 1 1 d .
H22 H 0.0685 0.9836 0.2625 0.079 Uiso 1 1 calc R
C23 C 0.1533(6) 0.7907(11) 0.24719(16) 0.064(2) Uani 1 1 d .
H23 H 0.2002 0.7859 0.2644 0.077 Uiso 1 1 calc R
C24 C 0.1073(5) 0.9626(8) 0.08392(14) 0.0307(15) Uani 1 1 d .

loop_
_atom_site_aniso_label
_atom_site_aniso_U_11
_atom_site_aniso_U_22
_atom_site_aniso_U_33
_atom_site_aniso_U_23
_atom_site_aniso_U_13
_atom_site_aniso_U_12
O1 0.039(3) 0.038(3) 0.040(2) -0.002(2) 0.013(2) -0.002(2)
O2 0.065(3) 0.018(3) 0.051(3) 0.0035(19) 0.002(2) -0.005(2)
N1 0.030(3) 0.018(3) 0.033(3) 0.000(2) 0.006(2) -0.003(3)
N2 0.034(3) 0.022(3) 0.033(3) 0.007(3) 0.005(2) -0.001(2)
N3 0.035(3) 0.020(3) 0.028(3) -0.002(2) 0.004(2) 0.000(3)
N4 0.023(4) 0.044(4) 0.043(3) 0.012(2) -0.003(2) 0.005(3)
N5 0.021(4) 0.026(3) 0.040(3) 0.000(2) 0.002(2) 0.003(3)
C1 0.036(4) 0.044(4) 0.047(4) -0.005(3) 0.002(3) -0.002(3)
C2 0.038(4) 0.030(4) 0.044(4) 0.004(3) 0.008(3) -0.002(3)
C3 0.032(4) 0.068(5) 0.052(4) 0.012(4) -0.011(3) -0.011(4)
C4 0.035(4) 0.035(4) 0.039(4) -0.002(3) 0.001(3) 0.003(3)
C5 0.031(4) 0.034(4) 0.047(4) 0.008(3) 0.008(3) -0.005(3)
C6 0.024(4) 0.048(5) 0.077(5) 0.023(4) 0.008(3) 0.018(4)
C7 0.046(5) 0.031(4) 0.050(4) 0.000(3) 0.014(3) 0.008(4)
C8 0.049(5) 0.049(5) 0.038(4) 0.007(3) 0.005(4) 0.006(4)
C9 0.024(4) 0.032(4) 0.035(4) -0.007(3) 0.002(3) 0.002(4)
C10 0.038(4) 0.052(5) 0.034(4) -0.001(3) -0.003(3) -0.002(4)
C11 0.026(4) 0.031(4) 0.032(4) 0.002(3) -0.001(3) -0.001(3)
C12 0.033(5) 0.036(4) 0.038(4) -0.004(3) -0.003(3) -0.001(3)
C13 0.040(5) 0.036(4) 0.030(4) 0.007(3) 0.006(3) 0.001(4)
C14 0.046(6) 0.049(5) 0.052(5) 0.005(3) 0.015(3) 0.017(4)
C15 0.049(5) 0.037(4) 0.049(4) 0.000(4) -0.011(4) 0.002(4)
C16 0.046(5) 0.077(6) 0.044(4) 0.019(4) 0.009(4) 0.014(4)
C17 0.061(6) 0.050(5) 0.049(4) -0.001(3) -0.011(4) 0.019(5)
C18 0.056(6) 0.061(5) 0.047(4) -0.011(4) -0.001(4) -0.008(4)
C19 0.070(5) 0.056(5) 0.034(4) 0.008(4) 0.010(4) 0.010(4)
C20 0.025(4) 0.035(5) 0.037(4) -0.006(4) -0.007(3) 0.001(4)
C21 0.040(5) 0.078(6) 0.042(4) -0.021(4) -0.008(3) 0.013(5)
C22 0.091(6) 0.070(6) 0.037(5) 0.002(4) 0.014(5) 0.001(6)
C23 0.065(6) 0.094(6) 0.035(5) 0.017(5) -0.001(4) -0.017(5)
C24 0.027(4) 0.036(5) 0.029(4) 0.004(3) -0.004(3) 0.002(4)

loop_
_atom_type_symbol
_atom_type_description
_atom_type_scat_dispersion_real
_atom_type_scat_dispersion_imag
_atom_type_scat_source
C C 0.0181 0.0091 'International Tables Vol C Tables 4.2.6.8 and 6.1.1.4'
H H 0.0000 0.0000 'International Tables Vol C Tables 4.2.6.8 and 6.1.1.4'
N N 0.0311 0.0180 'International Tables Vol C Tables 4.2.6.8 and 6.1.1.4'
O O 0.0492 0.0322 'International Tables Vol C Tables 4.2.6.8 and 6.1.1.4'

loop_
_geom_angle_atom_site_label_1
_geom_angle_atom_site_label_2
_geom_angle_atom_site_label_3
_geom_angle
C24 N1 C2 117.9(5)
C24 N1 C11 126.3(5)
C2 N1 C11 114.6(4)
C20 N2 C5 117.7(5)
C20 N2 C11 124.0(5)
C5 N2 C11 115.9(4)
C20 N3 C24 123.0(5)
C20 N3 C4 117.8(5)
C24 N3 C4 119.0(5)
C6 N4 C11 118.1(5)
C6 N4 C3 111.3(5)
C11 N4 C3 113.2(5)
C11 N5 C12 110.9(4)
C11 N5 C7 122.2(5)
C12 N5 C7 111.1(5)
C2 C1 C12 108.5(5)
N1 C2 C1 109.0(4)
N3 C4 C9 110.8(4)
N2 C5 C13 113.7(5)
N4 C6 C14 110.1(5)
N5 C7 C14 111.5(5)
C16 C8 C13 121.0(6)
C10 C9 C15 118.2(5)
C10 C9 C4 120.8(5)
C15 C9 C4 121.0(6)
C9 C10 C18 121.7(6)
N5 C11 N4 111.5(5)
N5 C11 N1 110.3(4)
N4 C11 N1 115.2(4)
N5 C11 N2 105.9(4)
N4 C11 N2 107.1(4)
N1 C11 N2 106.3(4)
N5 C12 C1 112.2(5)
C19 C13 C8 117.8(6)
C19 C13 C5 121.1(6)
C8 C13 C5 121.1(5)
C7 C14 C6 108.2(5)
C9 C15 C17 121.1(6)
C23 C16 C8 120.3(7)
C21 C17 C15 119.8(6)
C10 C18 C21 119.1(7)
C22 C19 C13 121.9(7)
O2 C20 N2 123.0(6)
O2 C20 N3 120.9(5)
N2 C20 N3 116.0(6)
C17 C21 C18 120.1(6)
C19 C22 C23 119.6(7)
C16 C23 C22 119.4(7)
O1 C24 N1 123.6(6)
O1 C24 N3 120.6(5)
N1 C24 N3 115.8(5)

loop_
_geom_bond_atom_site_label_1
_geom_bond_atom_site_label_2
_geom_bond_distance
O1 C24 1.222(6)
O2 C20 1.223(7)
N1 C24 1.350(7)
N1 C2 1.462(7)
N1 C11 1.469(7)
N2 C20 1.357(7)
N2 C5 1.469(7)
N2 C11 1.498(7)
N3 C20 1.391(7)
N3 C24 1.400(7)
N3 C4 1.467(7)
N4 C6 1.449(7)
N4 C11 1.459(7)
N4 C3 1.460(7)
N5 C11 1.441(7)
N5 C12 1.457(7)
N5 C7 1.459(7)
C1 C2 1.519(8)
C1 C12 1.540(7)
C4 C9 1.507(8)
C5 C13 1.507(8)
C6 C14 1.504(8)
C7 C14 1.493(8)
C8 C16 1.380(8)
C8 C13 1.383(8)
C9 C10 1.372(8)
C9 C15 1.379(8)
C10 C18 1.380(8)
C13 C19 1.380(8)
C15 C17 1.382(9)
C16 C23 1.371(9)
C17 C21 1.368(9)
C18 C21 1.384(9)
C19 C22 1.370(9)
C22 C23 1.388(10)

loop_
_geom_torsion_atom_site_label_1
_geom_torsion_atom_site_label_2
_geom_torsion_atom_site_label_3
_geom_torsion_atom_site_label_4
_geom_torsion
C24 N1 C2 C1 -102.1(5)
C11 N1 C2 C1 66.0(6)
C12 C1 C2 N1 -32.0(6)
C20 N3 C4 C9 85.9(6)
C24 N3 C4 C9 -99.1(6)
C20 N2 C5 C13 99.8(6)
C11 N2 C5 C13 -97.1(6)
C11 N4 C6 C14 -53.9(6)
C3 N4 C6 C14 172.8(5)
C11 N5 C7 C14 40.8(7)
C12 N5 C7 C14 174.8(5)
N3 C4 C9 C10 -106.6(6)
N3 C4 C9 C15 73.8(6)
C15 C9 C10 C18 0.6(8)
C4 C9 C10 C18 -179.1(5)
C12 N5 C11 N4 -164.3(4)
C7 N5 C11 N4 -30.2(7)
C12 N5 C11 N1 -35.1(6)
C7 N5 C11 N1 99.0(6)
C12 N5 C11 N2 79.6(5)
C7 N5 C11 N2 -146.3(5)
C6 N4 C11 N5 36.6(6)
C3 N4 C11 N5 169.1(5)
C6 N4 C11 N1 -90.0(6)
C3 N4 C11 N1 42.5(6)
C6 N4 C11 N2 152.0(4)
C3 N4 C11 N2 -75.5(5)
C24 N1 C11 N5 137.0(5)
C2 N1 C11 N5 -29.8(6)
C24 N1 C11 N4 -95.8(6)
C2 N1 C11 N4 97.4(5)
C24 N1 C11 N2 22.6(7)
C2 N1 C11 N2 -144.2(4)
C20 N2 C11 N5 -149.2(5)
C5 N2 C11 N5 48.9(6)
C20 N2 C11 N4 91.8(6)
C5 N2 C11 N4 -70.1(5)
C20 N2 C11 N1 -31.9(7)
C5 N2 C11 N1 166.3(4)
C11 N5 C12 C1 67.2(6)
C7 N5 C12 C1 -72.1(6)
C2 C1 C12 N5 -29.2(6)
C16 C8 C13 C19 -0.4(9)
C16 C8 C13 C5 179.2(5)
N2 C5 C13 C19 111.7(6)
N2 C5 C13 C8 -68.0(7)
N5 C7 C14 C6 -53.2(6)
N4 C6 C14 C7 60.3(6)
C10 C9 C15 C17 0.3(9)
C4 C9 C15 C17 180.0(5)
C13 C8 C16 C23 -1.0(9)
C9 C15 C17 C21 -0.7(9)
C9 C10 C18 C21 -1.0(9)
C8 C13 C19 C22 1.8(9)
C5 C13 C19 C22 -177.9(6)
C5 N2 C20 O2 -2.1(8)
C11 N2 C20 O2 -163.7(5)
C5 N2 C20 N3 179.8(4)
C11 N2 C20 N3 18.2(7)
C24 N3 C20 O2 -168.9(5)
C4 N3 C20 O2 5.9(8)
C24 N3 C20 N2 9.3(7)
C4 N3 C20 N2 -175.9(4)
C15 C17 C21 C18 0.3(10)
C10 C18 C21 C17 0.5(9)
C13 C19 C22 C23 -1.6(10)
C8 C16 C23 C22 1.3(10)
C19 C22 C23 C16 0.0(10)
C2 N1 C24 O1 -14.8(8)
C11 N1 C24 O1 178.8(5)
C2 N1 C24 N3 165.7(4)
C11 N1 C24 N3 -0.7(7)
C20 N3 C24 O1 162.6(5)
C4 N3 C24 O1 -12.1(8)
C20 N3 C24 N1 -17.8(7)
C4 N3 C24 N1 167.4(4)
